data_6000035
loop_
_publ_author_name
'Nyman, M.'
'Bonhomme, F.'
'Teter, D. M.'
'Maxwell, R. S.'
'Gu, B. X.'
'Wang, L. M.'
'Ewing, R. C.'
'Nenoff, T. M.'

_publ_section_title
;
 Integrated experimental and computational methods for structure
 determination and characterization of a new, highly stable cesium
 silicotitanate phase, Cs~2~TiSi~6~O~15~ (SNL-A)
;
_journal_name_full 'Chemistry of Materials'
_journal_page_first 3449
_journal_page_last 3458
_journal_paper_doi 10.1021/cm000259g
_journal_volume 12
_journal_year 2000
_chemical_formula_sum 'Cs2 O15 Si6 Ti'
_space_group_IT_number 9
_space_group_name_Hall 'C -2yc'
_space_group_name_H-M_alt 'C 1 c 1'
_symmetry_space_group_name_Hall 'C -2yc'
_symmetry_space_group_name_H-M 'C 1 c 1'
_cell_angle_alpha 90.000
_cell_angle_beta 105.80(3)
_cell_angle_gamma 90.000
_cell_formula_units_Z 4
_cell_length_a 12.998(2)
_cell_length_b 7.5014(3)
_cell_length_c 15.156(3)
_cell_volume 1420.8(7)
_cod_database_code 6000035

loop_
_symmetry_equiv_pos_as_xyz
x,y,z
x,-y,z+1/2
x+1/2,y+1/2,z
x+1/2,-y+1/2,z+1/2

loop_
_atom_site_label
_atom_site_fract_x
_atom_site_fract_y
_atom_site_fract_z
_atom_site_adp_type
_atom_site_B_iso_or_equiv
Cs1 0.25970 0.3658(8) 0.48146 Biso 3.4(1)
Cs2 0.2832(3) 0.1337(8) 0.8030(3) Biso 3.4(1)
Ti 0.539(1) 0.240(1) 0.400(1) Biso 1.9(2)
Si1 0.006(1) 0.068(2) 0.249(1) Biso 1.6(1)
Si2 0.057(1) 0.032(2) 0.563(1) Biso 1.6(1)
Si3 0.084(1) 0.444(2) 0.242(1) Biso 1.6(1)
Si4 0.257(1) 0.113(2) 0.056(1) Biso 1.6(1)
Si5 0.322(1) 0.328(2) 0.241(1) Biso 1.6(1)
Si6 0.484(1) 0.074(2) 0.039(1) Biso 1.6(1)
O1 0.000(2) 0.124(4) 0.002(1) Biso 3.2(2)
O2 0.015(2) 0.282(3) 0.261(2) Biso 3.2(2)
O3 0.051(2) 0.499(5) 0.136(2) Biso 3.2(2)
O4 0.051(2) 0.004(5) 0.166(2) Biso 3.2(2)
O5 0.183(2) 0.043(4) 0.576(2) Biso 3.2(2)
O6 0.207(2) 0.376(4) 0.262(2) Biso 3.2(2)
O7 0.298(2) 0.230(5) 0.146(2) Biso 3.2(2)
O8 0.360(2) 0.032(3) 0.027(2) Biso 3.2(2)
O9 0.381(2) 0.516(4) 0.236(2) Biso 3.2(2)
O10 0.399(2) 0.246(4) 0.332(2) Biso 3.2(2)
O11 0.492(2) 0.288(3) 0.030(2) Biso 3.2(2)
O12 0.521(2) 0.022(3) 0.461(2) Biso 3.2(2)
O13 0.564(2) 0.472(3) 0.341(1) Biso 3.2(2)
O14 0.581(2) 0.112(3) 0.304(2) Biso 3.2(2)
O15 0.698(2) 0.255(3) 0.478(2) Biso 3.2(2)
